data_2223848
loop_
_publ_author_name
'Cui, Jichun'
'Qiao, Yanling'
'Ding, Longhua'
'Yin, Handong'

_publ_section_title
<i>catena</i>-Poly[[triphenyltin(IV)]-\m-2-(2-picolinoylhydrazono)propanoato-\k^2^<i>O</i>^1^:<i>O</i>^2^]
_journal_coeditor_code HY2232
_journal_issue 11
_journal_name_full 'Acta Crystallographica Section E'
_journal_page_first m1313
_journal_paper_doi 10.1107/S1600536809039981
_journal_volume 65
_journal_year 2009
_chemical_formula_iupac '[Sn (C6 H5)3 (C9 H8 N3 O3)]'
_chemical_formula_moiety 'C27 H23 N3 O3 Sn'
_chemical_formula_sum 'C27 H23 N3 O3 Sn'
_chemical_formula_weight 556.17
_chemical_name_systematic
;
<i>catena</i>-Poly[[triphenyltin(IV)]-\m-2-(2-picolinoylhydrazono)propanoato-
\k^2^<i>O</i>^1^:<i>O</i>^2^]
;
_space_group_IT_number 19
_symmetry_cell_setting orthorhombic
_symmetry_space_group_name_Hall 'P 2ac 2ab'
_symmetry_space_group_name_H-M 'P 21 21 21'
_atom_sites_solution_hydrogens geom
_atom_sites_solution_primary direct
_atom_sites_solution_secondary difmap
_audit_creation_method SHELXL-97
_cell_angle_alpha 90.00
_cell_angle_beta 90.00
_cell_angle_gamma 90.00
_cell_formula_units_Z 4
_cell_length_a 10.2622(9)
_cell_length_b 11.0105(12)
_cell_length_c 22.344(2)
_cell_measurement_reflns_used 4196
_cell_measurement_temperature 298(2)
_cell_measurement_theta_max 23.114
_cell_measurement_theta_min 2.606
_cell_volume 2524.7(4)
_computing_cell_refinement 'SAINT (Siemens, 1996)'
_computing_data_collection 'SMART (Siemens, 1996)'
_computing_data_reduction 'SAINT (Siemens, 1996)'
_computing_molecular_graphics 'SHELXTL (Sheldrick, 2008)'
_computing_publication_material 'SHELXTL (Sheldrick, 2008)'
_computing_structure_refinement 'SHELXL97 (Sheldrick, 2008)'
_computing_structure_solution 'SHELXS97 (Sheldrick, 2008)'
_diffrn_ambient_temperature 298(2)
_diffrn_measured_fraction_theta_full 1.000
_diffrn_measured_fraction_theta_max 1.000
_diffrn_measurement_device_type 'Siemens SMART 1000 CCD'
_diffrn_measurement_method '\f and \w'
_diffrn_radiation_monochromator graphite
_diffrn_radiation_source 'fine-focus sealed tube'
_diffrn_radiation_type MoK\a
_diffrn_radiation_wavelength 0.71073
_diffrn_reflns_av_R_equivalents 0.0332
_diffrn_reflns_av_sigmaI/netI 0.0452
_diffrn_reflns_limit_h_max 12
_diffrn_reflns_limit_h_min -12
_diffrn_reflns_limit_k_max 11
_diffrn_reflns_limit_k_min -13
_diffrn_reflns_limit_l_max 26
_diffrn_reflns_limit_l_min -11
_diffrn_reflns_number 10482
_diffrn_reflns_theta_full 25.00
_diffrn_reflns_theta_max 25.00
_diffrn_reflns_theta_min 1.82
_exptl_absorpt_coefficient_mu 1.044
_exptl_absorpt_correction_T_max 0.8591
_exptl_absorpt_correction_T_min 0.7244
_exptl_absorpt_correction_type multi-scan
_exptl_absorpt_process_details '(SADABS; Sheldrick, 1996)'
_exptl_crystal_colour colorless
_exptl_crystal_density_diffrn 1.463
_exptl_crystal_density_method 'not measured'
_exptl_crystal_description block
_exptl_crystal_F_000 1120
_exptl_crystal_size_max 0.33
_exptl_crystal_size_mid 0.20
_exptl_crystal_size_min 0.15
_refine_diff_density_max 0.503
_refine_diff_density_min -0.318
_refine_ls_abs_structure_details 'Flack (1983), 1905 Friedel pairs'
_refine_ls_abs_structure_Flack -0.01(2)
_refine_ls_extinction_method none
_refine_ls_goodness_of_fit_ref 0.999
_refine_ls_hydrogen_treatment constr
_refine_ls_matrix_type full
_refine_ls_number_parameters 308
_refine_ls_number_reflns 4441
_refine_ls_number_restraints 0
_refine_ls_restrained_S_all 0.999
_refine_ls_R_factor_all 0.0429
_refine_ls_R_factor_gt 0.0329
_refine_ls_shift/su_max 0.001
_refine_ls_shift/su_mean 0.000
_refine_ls_structure_factor_coef Fsqd
_refine_ls_weighting_details 'calc w=1/[\s^2^(Fo^2^)+(0.0302P)^2^+0.4754P] where P=(Fo^2^+2Fc^2^)/3'
_refine_ls_weighting_scheme calc
_refine_ls_wR_factor_gt 0.0626
_refine_ls_wR_factor_ref 0.0676
_reflns_number_gt 3863
_reflns_number_total 4441
_reflns_threshold_expression I>2\s(I)
_cod_data_source_file hy2232.cif
_cod_data_source_block I
_cod_depositor_comments
;
The following automatic conversions were performed:
'_symmetry_cell_setting' value 'Orthorhombic' changed to 'orthorhombic'
according to '/home/saulius/struct/CIF-dictionaries/cif_core.dic'
dictionary named 'cif_core.dic' version 2.4.1 from 2010-06-29.

Automatic conversion script
Id: cif_fix_enum 1527 2010-12-29 10:47:43Z saulius 

The following automatic conversions were performed:

'_symmetry_cell_setting' value 'Orthorhombic' changed to
'orthorhombic' according to
/home/saulius/struct/CIF-dictionaries/cif_core.dic dictionary named
'cif_core.dic' version 2.4.1 from 2010-06-29.

Automatic conversion script
Id: cif_fix_values 1715 2011-07-08 13:25:40Z adriana 
;
_cod_original_cell_volume 2524.6(4)
_cod_database_code 2223848
_cod_database_fobs_code 2223848

loop_
_symmetry_equiv_pos_as_xyz
'x, y, z'
'-x+1/2, -y, z+1/2'
'-x, y+1/2, -z+1/2'
'x+1/2, -y+1/2, -z'

loop_
_atom_site_type_symbol
_atom_site_label
_atom_site_fract_x
_atom_site_fract_y
_atom_site_fract_z
_atom_site_U_iso_or_equiv
_atom_site_adp_type
_atom_site_calc_flag
_atom_site_refinement_flags
_atom_site_occupancy
_atom_site_disorder_assembly
_atom_site_disorder_group
Sn Sn1 0.44055(3) 0.91214(3) 0.881010(13) 0.04040(9) Uani d . 1 . .
N N1 -0.0246(3) 0.8712(3) 0.86140(18) 0.0525(11) Uani d . 1 . .
N N2 -0.0091(4) 0.9927(4) 0.84881(17) 0.0500(11) Uani d . 1 . .
H H2 -0.0749 1.0367 0.8389 0.060 Uiso calc R 1 . .
N N3 0.0110(4) 1.2185(4) 0.8083(2) 0.0679(13) Uani d . 1 . .
O O1 -0.2663(3) 1.0095(3) 0.84524(16) 0.0615(10) Uani d . 1 . .
O O2 -0.3655(3) 0.8450(3) 0.88128(16) 0.0525(8) Uani d . 1 . .
O O3 0.2059(3) 0.9861(3) 0.87271(16) 0.0609(9) Uani d . 1 . .
C C1 -0.2661(4) 0.9054(5) 0.86320(18) 0.0470(11) Uani d . 1 . .
C C2 -0.1409(4) 0.8298(4) 0.8660(2) 0.0536(14) Uani d . 1 . .
C C3 -0.1536(5) 0.6967(4) 0.8767(4) 0.095(2) Uani d . 1 . .
H H3A -0.0689 0.6597 0.8753 0.143 Uiso calc R 1 . .
H H3B -0.2081 0.6617 0.8464 0.143 Uiso calc R 1 . .
H H3C -0.1918 0.6831 0.9153 0.143 Uiso calc R 1 . .
C C4 0.1115(5) 1.0416(5) 0.8524(2) 0.0490(13) Uani d . 1 . .
C C5 0.1188(5) 1.1707(5) 0.8323(2) 0.0524(13) Uani d . 1 . .
C C6 0.2312(6) 1.2354(5) 0.8391(3) 0.0771(17) Uani d . 1 . .
H H6 0.3048 1.1992 0.8556 0.092 Uiso calc R 1 . .
C C7 0.2344(7) 1.3558(6) 0.8210(3) 0.093(2) Uani d . 1 . .
H H7 0.3099 1.4016 0.8256 0.111 Uiso calc R 1 . .
C C8 0.1258(6) 1.4063(6) 0.7964(3) 0.0855(18) Uani d . 1 . .
H H8 0.1258 1.4865 0.7833 0.103 Uiso calc R 1 . .
C C9 0.0156(6) 1.3348(6) 0.7914(3) 0.084(2) Uani d . 1 . .
H H9 -0.0593 1.3696 0.7755 0.101 Uiso calc R 1 . .
C C10 0.3724(4) 0.7494(4) 0.92196(19) 0.0416(11) Uani d . 1 . .
C C11 0.4586(6) 0.6846(4) 0.9577(2) 0.0563(13) Uani d . 1 . .
H H11 0.5426 0.7141 0.9633 0.068 Uiso calc R 1 . .
C C12 0.4220(6) 0.5767(5) 0.9851(2) 0.0695(14) Uani d . 1 . .
H H12 0.4816 0.5342 1.0084 0.083 Uiso calc R 1 . .
C C13 0.2987(7) 0.5332(5) 0.9778(3) 0.0774(18) Uani d . 1 . .
H H13 0.2736 0.4610 0.9960 0.093 Uiso calc R 1 . .
C C14 0.2120(6) 0.5972(6) 0.9432(3) 0.0807(17) Uani d . 1 . .
H H14 0.1276 0.5679 0.9383 0.097 Uiso calc R 1 . .
C C15 0.2481(5) 0.7040(5) 0.9156(2) 0.0613(15) Uani d . 1 . .
H H15 0.1878 0.7460 0.8923 0.074 Uiso calc R 1 . .
C C16 0.4224(4) 0.9300(4) 0.78627(17) 0.0401(10) Uani d . 1 . .
C C17 0.3600(5) 0.8390(4) 0.7544(2) 0.0567(13) Uani d . 1 . .
H H17 0.3265 0.7719 0.7745 0.068 Uiso calc R 1 . .
C C18 0.3471(6) 0.8474(6) 0.6925(3) 0.0701(16) Uani d . 1 . .
H H18 0.3047 0.7861 0.6715 0.084 Uiso calc R 1 . .
C C19 0.3964(5) 0.9455(6) 0.6623(2) 0.0710(17) Uani d . 1 . .
H H19 0.3889 0.9502 0.6209 0.085 Uiso calc R 1 . .
C C20 0.4566(6) 1.0359(5) 0.6933(2) 0.0681(15) Uani d . 1 . .
H H20 0.4886 1.1033 0.6730 0.082 Uiso calc R 1 . .
C C21 0.4705(5) 1.0281(4) 0.7553(2) 0.0564(13) Uani d . 1 . .
H H21 0.5127 1.0901 0.7759 0.068 Uiso calc R 1 . .
C C22 0.4531(5) 1.0551(4) 0.94492(18) 0.0418(10) Uani d . 1 . .
C C23 0.5361(6) 1.1514(4) 0.9415(2) 0.0656(15) Uani d . 1 . .
H H23 0.5927 1.1580 0.9091 0.079 Uiso calc R 1 . .
C C24 0.5371(7) 1.2402(5) 0.9860(3) 0.0850(19) Uani d . 1 . .
H H24 0.5938 1.3058 0.9826 0.102 Uiso calc R 1 . .
C C25 0.4572(7) 1.2324(5) 1.0339(3) 0.0777(17) Uani d . 1 . .
H H25 0.4569 1.2930 1.0629 0.093 Uiso calc R 1 . .
C C26 0.3775(7) 1.1350(6) 1.0388(3) 0.085(2) Uani d . 1 . .
H H26 0.3244 1.1269 1.0723 0.102 Uiso calc R 1 . .
C C27 0.3745(5) 1.0475(5) 0.9946(2) 0.0698(16) Uani d . 1 . .
H H27 0.3179 0.9820 0.9986 0.084 Uiso calc R 1 . .

loop_
_atom_site_aniso_label
_atom_site_aniso_U_11
_atom_site_aniso_U_22
_atom_site_aniso_U_33
_atom_site_aniso_U_12
_atom_site_aniso_U_13
_atom_site_aniso_U_23
Sn1 0.03474(14) 0.04058(15) 0.04589(15) -0.00566(16) 0.00029(17) 0.00224(16)
N1 0.032(2) 0.054(2) 0.071(3) -0.0004(16) -0.0010(18) -0.0072(19)
N2 0.030(2) 0.060(3) 0.060(2) -0.0003(18) -0.0007(18) 0.001(2)
N3 0.049(3) 0.084(3) 0.070(3) -0.009(2) -0.006(2) 0.027(3)
O1 0.0360(19) 0.061(2) 0.088(3) 0.0008(16) 0.0023(18) 0.016(2)
O2 0.0291(15) 0.0616(18) 0.067(2) -0.0036(14) 0.0045(18) 0.008(2)
O3 0.0346(18) 0.068(2) 0.080(3) -0.0012(16) -0.002(2) -0.004(2)
C1 0.031(2) 0.061(3) 0.048(3) -0.008(3) -0.0073(19) 0.002(3)
C2 0.033(3) 0.050(3) 0.077(4) 0.003(2) -0.011(2) -0.003(3)
C3 0.050(3) 0.057(3) 0.179(7) 0.002(3) -0.005(5) 0.012(4)
C4 0.037(3) 0.064(3) 0.047(3) -0.011(2) 0.002(2) 0.000(3)
C5 0.036(3) 0.067(3) 0.054(3) -0.008(3) 0.002(2) -0.002(3)
C6 0.056(4) 0.076(4) 0.100(5) -0.008(3) -0.005(3) 0.013(4)
C7 0.071(5) 0.091(5) 0.117(6) -0.025(4) -0.009(4) 0.014(4)
C8 0.077(4) 0.080(4) 0.099(5) -0.017(4) 0.001(4) 0.029(4)
C9 0.073(5) 0.089(5) 0.091(5) -0.002(4) -0.010(3) 0.037(4)
C10 0.040(3) 0.036(2) 0.049(3) -0.002(2) 0.009(2) -0.003(2)
C11 0.053(3) 0.058(3) 0.058(3) -0.002(3) 0.005(3) 0.009(2)
C12 0.081(4) 0.061(3) 0.066(3) 0.010(4) 0.011(3) 0.021(3)
C13 0.087(5) 0.054(3) 0.091(4) -0.009(3) 0.021(4) 0.016(3)
C14 0.059(4) 0.070(4) 0.113(5) -0.017(4) 0.015(3) 0.009(4)
C15 0.049(3) 0.052(3) 0.083(4) -0.006(3) 0.006(3) 0.012(3)
C16 0.031(2) 0.045(2) 0.044(2) 0.004(2) -0.0019(19) 0.000(2)
C17 0.065(3) 0.051(3) 0.054(3) -0.002(3) 0.001(3) 0.001(3)
C18 0.071(4) 0.079(4) 0.061(4) -0.002(3) -0.015(3) -0.018(3)
C19 0.068(4) 0.095(5) 0.051(3) 0.010(3) -0.009(3) 0.004(3)
C20 0.070(4) 0.074(4) 0.061(3) -0.007(3) -0.006(3) 0.019(3)
C21 0.059(4) 0.053(3) 0.056(3) -0.007(3) -0.007(3) 0.007(2)
C22 0.038(2) 0.043(3) 0.045(2) 0.001(2) -0.002(2) -0.0001(18)
C23 0.074(4) 0.056(3) 0.067(3) -0.017(3) 0.010(3) -0.010(3)
C24 0.097(5) 0.062(4) 0.096(5) -0.023(4) 0.006(4) -0.024(3)
C25 0.090(5) 0.067(4) 0.076(4) 0.002(4) -0.011(4) -0.030(3)
C26 0.097(5) 0.102(5) 0.055(3) -0.003(4) 0.016(3) -0.021(4)
C27 0.074(4) 0.074(4) 0.062(3) -0.018(3) 0.016(3) -0.008(3)

loop_
_atom_type_symbol
_atom_type_description
_atom_type_scat_dispersion_real
_atom_type_scat_dispersion_imag
_atom_type_scat_source
C C 0.0033 0.0016 'International Tables Vol C Tables 4.2.6.8 and 6.1.1.4'
H H 0.0000 0.0000 'International Tables Vol C Tables 4.2.6.8 and 6.1.1.4'
N N 0.0061 0.0033 'International Tables Vol C Tables 4.2.6.8 and 6.1.1.4'
O O 0.0106 0.0060 'International Tables Vol C Tables 4.2.6.8 and 6.1.1.4'
Sn Sn -0.6537 1.4246 'International Tables Vol C Tables 4.2.6.8 and 6.1.1.4'

loop_
_geom_angle_atom_site_label_1
_geom_angle_atom_site_label_2
_geom_angle_atom_site_label_3
_geom_angle_site_symmetry_1
_geom_angle_site_symmetry_3
_geom_angle
_geom_angle_publ_flag
O2 Sn1 C22 1_655 . 101.46(16) ?
O2 Sn1 C10 1_655 . 90.77(14) ?
C22 Sn1 C10 . . 110.71(16) ?
O2 Sn1 C16 1_655 . 96.70(14) ?
C22 Sn1 C16 . . 127.04(15) ?
C10 Sn1 C16 . . 118.37(16) ?
O2 Sn1 O3 1_655 . 175.65(13) ?
C22 Sn1 O3 . . 82.52(15) ?
C10 Sn1 O3 . . 89.43(14) ?
C16 Sn1 O3 . . 79.40(13) ?
C2 N1 N2 . . 118.0(4) ?
C4 N2 N1 . . 118.7(4) ?
C4 N2 H2 . . 120.6 ?
N1 N2 H2 . . 120.6 ?
C9 N3 C5 . . 117.5(5) ?
C1 O2 Sn1 . 1_455 124.3(3) ?
C4 O3 Sn1 . . 158.1(3) ?
O1 C1 O2 . . 126.3(4) ?
O1 C1 C2 . . 121.8(4) ?
O2 C1 C2 . . 111.9(4) ?
N1 C2 C3 . . 116.3(4) ?
N1 C2 C1 . . 125.8(4) ?
C3 C2 C1 . . 117.9(4) ?
C2 C3 H3A . . 109.5 ?
C2 C3 H3B . . 109.5 ?
H3A C3 H3B . . 109.5 ?
C2 C3 H3C . . 109.5 ?
H3A C3 H3C . . 109.5 ?
H3B C3 H3C . . 109.5 ?
O3 C4 N2 . . 123.0(5) ?
O3 C4 C5 . . 122.9(4) ?
N2 C4 C5 . . 114.0(5) ?
N3 C5 C6 . . 122.6(5) ?
N3 C5 C4 . . 117.0(5) ?
C6 C5 C4 . . 120.4(5) ?
C5 C6 C7 . . 119.1(6) ?
C5 C6 H6 . . 120.4 ?
C7 C6 H6 . . 120.4 ?
C8 C7 C6 . . 119.3(6) ?
C8 C7 H7 . . 120.4 ?
C6 C7 H7 . . 120.4 ?
C7 C8 C9 . . 118.0(6) ?
C7 C8 H8 . . 121.0 ?
C9 C8 H8 . . 121.0 ?
N3 C9 C8 . . 123.5(6) ?
N3 C9 H9 . . 118.2 ?
C8 C9 H9 . . 118.2 ?
C15 C10 C11 . . 117.6(5) ?
C15 C10 Sn1 . . 124.4(4) ?
C11 C10 Sn1 . . 118.1(3) ?
C12 C11 C10 . . 121.4(5) ?
C12 C11 H11 . . 119.3 ?
C10 C11 H11 . . 119.3 ?
C13 C12 C11 . . 119.9(5) ?
C13 C12 H12 . . 120.1 ?
C11 C12 H12 . . 120.1 ?
C12 C13 C14 . . 119.3(5) ?
C12 C13 H13 . . 120.3 ?
C14 C13 H13 . . 120.3 ?
C13 C14 C15 . . 121.0(6) ?
C13 C14 H14 . . 119.5 ?
C15 C14 H14 . . 119.5 ?
C10 C15 C14 . . 120.7(5) ?
C10 C15 H15 . . 119.6 ?
C14 C15 H15 . . 119.6 ?
C21 C16 C17 . . 118.4(4) ?
C21 C16 Sn1 . . 122.8(3) ?
C17 C16 Sn1 . . 118.9(3) ?
C16 C17 C18 . . 120.4(5) ?
C16 C17 H17 . . 119.8 ?
C18 C17 H17 . . 119.8 ?
C19 C18 C17 . . 120.4(5) ?
C19 C18 H18 . . 119.8 ?
C17 C18 H18 . . 119.8 ?
C20 C19 C18 . . 119.7(5) ?
C20 C19 H19 . . 120.2 ?
C18 C19 H19 . . 120.2 ?
C19 C20 C21 . . 120.4(5) ?
C19 C20 H20 . . 119.8 ?
C21 C20 H20 . . 119.8 ?
C16 C21 C20 . . 120.8(5) ?
C16 C21 H21 . . 119.6 ?
C20 C21 H21 . . 119.6 ?
C23 C22 C27 . . 117.3(4) ?
C23 C22 Sn1 . . 125.1(3) ?
C27 C22 Sn1 . . 117.5(3) ?
C22 C23 C24 . . 120.7(5) ?
C22 C23 H23 . . 119.7 ?
C24 C23 H23 . . 119.7 ?
C25 C24 C23 . . 121.1(6) ?
C25 C24 H24 . . 119.5 ?
C23 C24 H24 . . 119.5 ?
C24 C25 C26 . . 118.8(5) ?
C24 C25 H25 . . 120.6 ?
C26 C25 H25 . . 120.6 ?
C25 C26 C27 . . 120.6(6) ?
C25 C26 H26 . . 119.7 ?
C27 C26 H26 . . 119.7 ?
C22 C27 C26 . . 121.5(5) ?
C22 C27 H27 . . 119.3 ?
C26 C27 H27 . . 119.3 ?

loop_
_geom_bond_atom_site_label_1
_geom_bond_atom_site_label_2
_geom_bond_site_symmetry_2
_geom_bond_distance
_geom_bond_publ_flag
Sn1 O2 1_655 2.123(3) y
Sn1 O3 . 2.549(3) y
Sn1 C10 . 2.130(4) y
Sn1 C16 . 2.134(4) y
Sn1 C22 . 2.129(4) y
N1 C2 . 1.281(6) ?
N1 N2 . 1.377(5) ?
N2 C4 . 1.352(5) ?
N2 H2 . 0.8600 ?
N3 C9 . 1.336(7) ?
N3 C5 . 1.337(6) ?
O1 C1 . 1.215(6) ?
O2 C1 . 1.283(5) ?
O2 Sn1 1_455 2.123(3) ?
O3 C4 . 1.232(5) ?
C1 C2 . 1.532(6) ?
C2 C3 . 1.490(7) ?
C3 H3A . 0.9600 ?
C3 H3B . 0.9600 ?
C3 H3C . 0.9600 ?
C4 C5 . 1.492(7) ?
C5 C6 . 1.365(7) ?
C6 C7 . 1.387(8) ?
C6 H6 . 0.9300 ?
C7 C8 . 1.360(8) ?
C7 H7 . 0.9300 ?
C8 C9 . 1.382(8) ?
C8 H8 . 0.9300 ?
C9 H9 . 0.9300 ?
C10 C15 . 1.378(7) ?
C10 C11 . 1.388(6) ?
C11 C12 . 1.388(7) ?
C11 H11 . 0.9300 ?
C12 C13 . 1.363(8) ?
C12 H12 . 0.9300 ?
C13 C14 . 1.373(8) ?
C13 H13 . 0.9300 ?
C14 C15 . 1.380(7) ?
C14 H14 . 0.9300 ?
C15 H15 . 0.9300 ?
C16 C21 . 1.375(6) ?
C16 C17 . 1.387(6) ?
C17 C18 . 1.393(7) ?
C17 H17 . 0.9300 ?
C18 C19 . 1.370(8) ?
C18 H18 . 0.9300 ?
C19 C20 . 1.360(7) ?
C19 H19 . 0.9300 ?
C20 C21 . 1.395(6) ?
C20 H20 . 0.9300 ?
C21 H21 . 0.9300 ?
C22 C23 . 1.363(6) ?
C22 C27 . 1.376(6) ?
C23 C24 . 1.394(7) ?
C23 H23 . 0.9300 ?
C24 C25 . 1.351(8) ?
C24 H24 . 0.9300 ?
C25 C26 . 1.353(8) ?
C25 H25 . 0.9300 ?
C26 C27 . 1.380(7) ?
C26 H26 . 0.9300 ?
C27 H27 . 0.9300 ?

loop_
_geom_hbond_atom_site_label_D
_geom_hbond_atom_site_label_H
_geom_hbond_atom_site_label_A
_geom_hbond_site_symmetry_A
_geom_hbond_distance_DH
_geom_hbond_distance_HA
_geom_hbond_distance_DA
_geom_hbond_angle_DHA
_geom_hbond_publ_flag
N2 H2 O1 . 0.86 1.99 2.647(5) 132 y
